data_1556562
loop_
_publ_author_name
'Ishikawa, R.'
'Michiwaki, S.'
'Noda, T.'
'Katoh, K.'
'Yamashita, M.'
'Matsubara, K.'
'Kawata, S.'

_publ_section_title
;
 Field-Induced Slow Magnetic Relaxation of Mono- and Dinuclear
 Dysprosium(III) Complexes Coordinated by a Chloranilate with Different
 Resonance Forms
;
_journal_name_full Inorganics
_journal_page_first 7
_journal_paper_doi 10.3390/inorganics6010007
_journal_volume 6
_journal_year 2018
_chemical_formula_moiety 'C24 H20 B2 Cl2 Dy1 N12 O4, C10 H10 Co1'
_chemical_formula_sum 'C34 H30 B2 Cl2 Co Dy N12 O4'
_chemical_formula_weight 984.65
_space_group_crystal_system monoclinic
_space_group_IT_number 14
_space_group_name_Hall '-P 2ybc'
_space_group_name_H-M_alt 'P 1 21/c 1'
_atom_sites_solution_hydrogens geom
_atom_sites_solution_primary direct
_atom_sites_solution_secondary difmap
_cell_angle_alpha 90.0000
_cell_angle_beta 100.7270(10)
_cell_angle_gamma 90.0000
_cell_formula_units_Z 4
_cell_length_a 9.5145(3)
_cell_length_b 19.2573(7)
_cell_length_c 20.4459(7)
_cell_measurement_reflns_used 26658
_cell_measurement_temperature 100
_cell_measurement_theta_max 27.44
_cell_measurement_theta_min 3.04
_cell_volume 3680.7(2)
_computing_cell_refinement 'RAPID AUTO'
_computing_data_collection 'RAPID AUTO (Rigaku, ????)'
_computing_data_reduction 'RAPID AUTO'
_computing_molecular_graphics 'CrystalStructure 4.2.2'
_computing_publication_material 'CrystalStructure 4.2.2 (Rigaku, 2016)'
_computing_structure_refinement 'SHELXL Version 2014/7 (Sheldrick, 2008)'
_computing_structure_solution 'SIR2011 (Burla, et al., 2012)'
_diffrn_ambient_temperature 100
_diffrn_detector_area_resol_mean 10.000
_diffrn_measured_fraction_theta_full 0.998
_diffrn_measured_fraction_theta_max 0.997
_diffrn_measurement_device_type 'Rigaku R-AXIS RAPID'
_diffrn_measurement_method \w
_diffrn_radiation_type 'Mo K\a'
_diffrn_radiation_wavelength 0.71075
_diffrn_reflns_av_R_equivalents 0.0420
_diffrn_reflns_Laue_measured_fraction_full 0.998
_diffrn_reflns_Laue_measured_fraction_max 0.997
_diffrn_reflns_limit_h_max 10
_diffrn_reflns_limit_h_min -12
_diffrn_reflns_limit_k_max 24
_diffrn_reflns_limit_k_min -24
_diffrn_reflns_limit_l_max 26
_diffrn_reflns_limit_l_min -25
_diffrn_reflns_number 35359
_diffrn_reflns_point_group_measured_fraction_full 0.998
_diffrn_reflns_point_group_measured_fraction_max 0.997
_diffrn_reflns_theta_full 25.242
_diffrn_reflns_theta_max 27.455
_diffrn_reflns_theta_min 3.037
_diffrn_standards_interval_count .
_diffrn_standards_number 0
_exptl_absorpt_coefficient_mu 2.671
_exptl_absorpt_correction_T_max 0.766
_exptl_absorpt_correction_T_min 0.535
_exptl_absorpt_correction_type multi-scan
_exptl_absorpt_process_details 'ABSCOR (Rigaku, 1995)'
_exptl_crystal_colour red
_exptl_crystal_density_diffrn 1.777
_exptl_crystal_density_method 'not measured'
_exptl_crystal_description block
_exptl_crystal_F_000 1948.00
_exptl_crystal_size_max 0.600
_exptl_crystal_size_mid 0.200
_exptl_crystal_size_min 0.100
_refine_diff_density_max 0.89
_refine_diff_density_min -0.89
_refine_ls_extinction_method none
_refine_ls_goodness_of_fit_ref 1.041
_refine_ls_hydrogen_treatment constr
_refine_ls_number_parameters 505
_refine_ls_number_reflns 8390
_refine_ls_number_restraints 0
_refine_ls_R_factor_all 0.0345
_refine_ls_R_factor_gt 0.0259
_refine_ls_shift/su_max 0.005
_refine_ls_structure_factor_coef Fsqd
_refine_ls_weighting_details 'w = 1/[\s^2^(Fo^2^)+(0.0192P)^2^+4.0217P] where P=(Fo^2^+2Fc^2^)/3'
_refine_ls_weighting_scheme calc
_refine_ls_wR_factor_gt 0.0535
_refine_ls_wR_factor_ref 0.0560
_reflns_Friedel_coverage 0.000
_reflns_Friedel_fraction_full .
_reflns_Friedel_fraction_max .
_reflns_number_gt 7145
_reflns_number_total 8390
_reflns_threshold_expression F^2^>2.0\s(F^2^)
_cod_data_source_file CrystalStructure_3.cif
_cod_data_source_block 150425mcwkDy
_cod_original_formula_sum 'C34 H30 B2 Cl2 Co1 Dy1 N12 O4'
_cod_database_code 1556562

loop_
_space_group_symop_id
_space_group_symop_operation_xyz
1 +X,+Y,+Z
2 -X,1/2+Y,1/2-Z
3 -X,-Y,-Z
4 +X,-1/2-Y,-1/2+Z

loop_
_atom_site_label
_atom_site_type_symbol
_atom_site_fract_x
_atom_site_fract_y
_atom_site_fract_z
_atom_site_U_iso_or_equiv
_atom_site_adp_type
_atom_site_occupancy
_atom_site_site_symmetry_order
_atom_site_calc_flag
_atom_site_refinement_flags_posn
_atom_site_refinement_flags_adp
_atom_site_refinement_flags_occupancy
_atom_site_disorder_assembly
_atom_site_disorder_group
Dy1 Dy 0.46797(2) 0.06352(2) 0.73066(2) 0.01304(4) Uani 1 1 d . . . . .
Co1 Co 0.70801(4) 0.18762(2) 1.03586(2) 0.01835(8) Uani 1 1 d . . . . .
Cl1 Cl 0.12835(7) 0.27186(4) 0.75394(3) 0.02253(14) Uani 1 1 d . . . . .
Cl2 Cl 0.34530(8) 0.04524(4) 0.97555(3) 0.02454(15) Uani 1 1 d . . . . .
O1 O 0.40264(19) 0.05508(9) 0.83566(9) 0.0170(4) Uani 1 1 d . . . . .
O2 O 0.29205(18) 0.14299(9) 0.74273(8) 0.0156(4) Uani 1 1 d . . . . .
O3 O 0.0837(2) 0.26960(10) 0.89649(9) 0.0218(4) Uani 1 1 d . . . . .
O4 O 0.1918(2) 0.17714(11) 0.99187(9) 0.0263(5) Uani 1 1 d . . . . .
N1 N 0.2464(2) -0.00944(11) 0.71001(11) 0.0187(5) Uani 1 1 d . . . . .
N2 N 0.2007(2) -0.04383(12) 0.65112(12) 0.0221(5) Uani 1 1 d . . . . .
N3 N 0.3452(2) 0.09022(12) 0.61714(11) 0.0194(5) Uani 1 1 d . . . . .
N4 N 0.2806(3) 0.04163(12) 0.57314(11) 0.0221(5) Uani 1 1 d . . . . .
N5 N 0.5161(2) -0.04671(12) 0.67483(11) 0.0191(5) Uani 1 1 d . . . . .
N6 N 0.4353(3) -0.06277(12) 0.61432(11) 0.0228(5) Uani 1 1 d . . . . .
N7 N 0.5887(2) 0.17564(11) 0.76817(10) 0.0164(5) Uani 1 1 d . . . . .
N8 N 0.7344(2) 0.18146(12) 0.78714(10) 0.0162(5) Uani 1 1 d . . . . .
N9 N 0.6794(2) 0.08329(12) 0.67108(11) 0.0177(5) Uani 1 1 d . . . . .
N10 N 0.8124(2) 0.10217(11) 0.70468(11) 0.0166(5) Uani 1 1 d . . . . .
N11 N 0.6819(2) 0.02250(12) 0.80883(11) 0.0185(5) Uani 1 1 d . . . . .
N12 N 0.8098(2) 0.05612(12) 0.81930(11) 0.0172(5) Uani 1 1 d . . . . .
C1 C 0.3244(3) 0.10249(13) 0.85364(13) 0.0159(5) Uani 1 1 d . . . . .
C2 C 0.2674(3) 0.15593(13) 0.80068(12) 0.0153(5) Uani 1 1 d . . . . .
C3 C 0.1937(3) 0.21289(14) 0.81699(13) 0.0178(5) Uani 1 1 d . . . . .
C4 C 0.1571(3) 0.22230(14) 0.88060(13) 0.0171(5) Uani 1 1 d . . . . .
C5 C 0.2129(3) 0.16670(14) 0.93495(13) 0.0185(6) Uani 1 1 d . . . . .
C6 C 0.2873(3) 0.10802(14) 0.91566(13) 0.0177(5) Uani 1 1 d . . . . .
C7 C 0.1525(3) -0.02531(15) 0.74855(15) 0.0242(6) Uani 1 1 d . . . . .
H7 H 0.1572 -0.0087 0.7926 0.029 Uiso 1 1 calc R U . . .
C8 C 0.0464(3) -0.06956(16) 0.71571(18) 0.0326(8) Uani 1 1 d . . . . .
H8 H -0.0324 -0.0884 0.7322 0.039 Uiso 1 1 calc R U . . .
C9 C 0.0809(3) -0.07989(15) 0.65463(17) 0.0308(8) Uani 1 1 d . . . . .
H9 H 0.0290 -0.1079 0.6202 0.037 Uiso 1 1 calc R U . . .
C10 C 0.3022(3) 0.15194(15) 0.59074(14) 0.0217(6) Uani 1 1 d . . . . .
H10 H 0.3300 0.1954 0.6111 0.026 Uiso 1 1 calc R U . . .
C11 C 0.2114(3) 0.14410(16) 0.52946(14) 0.0264(7) Uani 1 1 d . . . . .
H11 H 0.1672 0.1796 0.5005 0.032 Uiso 1 1 calc R U . . .
C12 C 0.2001(3) 0.07390(16) 0.52036(14) 0.0282(7) Uani 1 1 d . . . . .
H12 H 0.1445 0.0514 0.4829 0.034 Uiso 1 1 calc R U . . .
C13 C 0.6385(3) -0.08161(14) 0.67826(15) 0.0245(6) Uani 1 1 d . . . . .
H13 H 0.7149 -0.0804 0.7155 0.029 Uiso 1 1 calc R U . . .
C14 C 0.6405(4) -0.11955(16) 0.62128(16) 0.0309(7) Uani 1 1 d . . . . .
H14 H 0.7150 -0.1484 0.6115 0.037 Uiso 1 1 calc R U . . .
C15 C 0.5103(4) -0.10612(16) 0.58193(15) 0.0330(8) Uani 1 1 d . . . . .
H15 H 0.4780 -0.1245 0.5386 0.040 Uiso 1 1 calc R U . . .
C16 C 0.5376(3) 0.24048(14) 0.76880(13) 0.0187(5) Uani 1 1 d . . . . .
H16 H 0.4391 0.2522 0.7577 0.022 Uiso 1 1 calc R U . . .
C17 C 0.6470(3) 0.28833(14) 0.78775(13) 0.0199(6) Uani 1 1 d . . . . .
H17 H 0.6388 0.3372 0.7921 0.024 Uiso 1 1 calc R U . . .
C18 C 0.7702(3) 0.24881(14) 0.79881(13) 0.0180(5) Uani 1 1 d . . . . .
H18 H 0.8646 0.2661 0.8124 0.022 Uiso 1 1 calc R U . . .
C19 C 0.6968(3) 0.07107(15) 0.60824(13) 0.0225(6) Uani 1 1 d . . . . .
H19 H 0.6226 0.0564 0.5732 0.027 Uiso 1 1 calc R U . . .
C20 C 0.8370(3) 0.08266(15) 0.60145(14) 0.0241(6) Uani 1 1 d . . . . .
H20 H 0.8761 0.0783 0.5621 0.029 Uiso 1 1 calc R U . . .
C21 C 0.9076(3) 0.10182(14) 0.66373(14) 0.0211(6) Uani 1 1 d . . . . .
H21 H 1.0063 0.1129 0.6757 0.025 Uiso 1 1 calc R U . . .
C22 C 0.6984(3) -0.03242(15) 0.84936(14) 0.0230(6) Uani 1 1 d . . . . .
H22 H 0.6252 -0.0650 0.8530 0.028 Uiso 1 1 calc R U . . .
C23 C 0.8379(3) -0.03559(16) 0.88569(14) 0.0246(6) Uani 1 1 d . . . . .
H23 H 0.8777 -0.0697 0.9173 0.029 Uiso 1 1 calc R U . . .
C24 C 0.9048(3) 0.02156(15) 0.86551(13) 0.0221(6) Uani 1 1 d . . . . .
H24 H 1.0015 0.0347 0.8813 0.026 Uiso 1 1 calc R U . . .
C25 C 0.6292(4) 0.20840(18) 0.93811(14) 0.0320(7) Uani 1 1 d . . . . .
H25 H 0.5301 0.2247 0.9193 0.038 Uiso 1 1 calc R U . . .
C26 C 0.6741(4) 0.13850(18) 0.94598(14) 0.0319(7) Uani 1 1 d . . . . .
H26 H 0.6126 0.0967 0.9336 0.038 Uiso 1 1 calc R U . . .
C27 C 0.8213(4) 0.1381(2) 0.97502(16) 0.0389(9) Uani 1 1 d . . . . .
H27 H 0.8824 0.0960 0.9865 0.047 Uiso 1 1 calc R U . . .
C28 C 0.8672(4) 0.2081(2) 0.98445(16) 0.0405(9) Uani 1 1 d . . . . .
H28 H 0.9661 0.2240 1.0041 0.049 Uiso 1 1 calc R U . . .
C29 C 0.7484(4) 0.2515(2) 0.96200(15) 0.0383(8) Uani 1 1 d . . . . .
H29 H 0.7483 0.3034 0.9629 0.046 Uiso 1 1 calc R U . . .
C30 C 0.7747(4) 0.15150(18) 1.12978(15) 0.0342(8) Uani 1 1 d . . . . .
H30 H 0.8615 0.1224 1.1454 0.041 Uiso 1 1 calc R U . . .
C31 C 0.7692(4) 0.22449(19) 1.12982(15) 0.0367(8) Uani 1 1 d . . . . .
H31 H 0.8517 0.2563 1.1454 0.044 Uiso 1 1 calc R U . . .
C32 C 0.6277(4) 0.24498(17) 1.10401(17) 0.0368(8) Uani 1 1 d . . . . .
H32 H 0.5925 0.2939 1.0979 0.044 Uiso 1 1 calc R U . . .
C33 C 0.5437(3) 0.18418(16) 1.08715(15) 0.0287(7) Uani 1 1 d . . . . .
H33 H 0.4393 0.1825 1.0675 0.034 Uiso 1 1 calc R U . . .
C34 C 0.6355(3) 0.12644(16) 1.10364(14) 0.0275(7) Uani 1 1 d . . . . .
H34 H 0.6073 0.0765 1.0973 0.033 Uiso 1 1 calc R U . . .
B1 B 0.2806(4) -0.03590(17) 0.59306(16) 0.0246(7) Uani 1 1 d . . . . .
H1 H 0.2308 -0.0637 0.5543 0.030 Uiso 1 1 calc R U . . .
B2 B 0.8366(3) 0.12144(16) 0.77905(15) 0.0169(6) Uani 1 1 d . . . . .
H2 H 0.9376 0.1372 0.7938 0.020 Uiso 1 1 calc R U . . .

loop_
_atom_site_aniso_label
_atom_site_aniso_U_11
_atom_site_aniso_U_22
_atom_site_aniso_U_33
_atom_site_aniso_U_23
_atom_site_aniso_U_13
_atom_site_aniso_U_12
Dy1 0.01466(6) 0.01212(6) 0.01253(6) -0.00076(5) 0.00304(4) 0.00016(5)
Co1 0.02161(18) 0.01915(19) 0.01528(17) -0.00079(14) 0.00599(15) 0.00087(15)
Cl1 0.0257(3) 0.0195(3) 0.0220(3) 0.0034(3) 0.0035(3) 0.0071(3)
Cl2 0.0351(4) 0.0218(3) 0.0184(3) 0.0051(3) 0.0093(3) 0.0067(3)
O1 0.0188(9) 0.0171(10) 0.0159(9) -0.0007(7) 0.0052(8) 0.0028(8)
O2 0.0162(9) 0.0171(9) 0.0134(9) -0.0011(7) 0.0025(7) 0.0008(7)
O3 0.0209(10) 0.0210(10) 0.0237(10) -0.0072(8) 0.0049(8) 0.0021(8)
O4 0.0342(11) 0.0286(11) 0.0188(10) -0.0011(8) 0.0123(9) 0.0073(9)
N1 0.0185(11) 0.0140(11) 0.0222(12) -0.0010(9) 0.0002(10) -0.0001(9)
N2 0.0217(12) 0.0137(11) 0.0262(13) -0.0027(9) -0.0076(10) -0.0008(9)
N3 0.0247(12) 0.0173(11) 0.0156(11) -0.0020(9) 0.0020(10) 0.0014(10)
N4 0.0320(13) 0.0170(12) 0.0148(11) -0.0021(9) -0.0021(10) 0.0036(10)
N5 0.0219(12) 0.0155(12) 0.0203(11) -0.0015(9) 0.0054(10) 0.0001(9)
N6 0.0366(14) 0.0146(11) 0.0168(11) -0.0005(9) 0.0036(10) 0.0053(10)
N7 0.0156(10) 0.0162(11) 0.0175(11) -0.0016(9) 0.0031(9) 0.0002(9)
N8 0.0145(10) 0.0188(12) 0.0151(10) -0.0025(9) 0.0025(9) -0.0021(9)
N9 0.0216(11) 0.0179(11) 0.0143(11) -0.0020(9) 0.0053(9) -0.0001(9)
N10 0.0173(11) 0.0158(11) 0.0177(11) 0.0008(9) 0.0060(9) 0.0001(9)
N11 0.0123(10) 0.0222(12) 0.0216(11) 0.0029(10) 0.0050(9) -0.0001(9)
N12 0.0169(11) 0.0193(12) 0.0161(10) -0.0006(9) 0.0050(9) 0.0026(9)
C1 0.0150(12) 0.0144(13) 0.0178(13) -0.0005(10) 0.0016(11) -0.0012(10)
C2 0.0137(12) 0.0158(13) 0.0161(12) 0.0002(10) 0.0018(10) -0.0039(10)
C3 0.0198(13) 0.0154(13) 0.0174(13) 0.0009(10) 0.0012(11) 0.0009(11)
C4 0.0141(12) 0.0154(13) 0.0213(13) -0.0020(11) 0.0020(11) -0.0031(10)
C5 0.0155(12) 0.0211(14) 0.0193(13) -0.0026(11) 0.0040(11) -0.0030(11)
C6 0.0209(13) 0.0159(13) 0.0164(13) 0.0025(10) 0.0037(11) 0.0004(11)
C7 0.0205(14) 0.0208(15) 0.0319(16) 0.0057(12) 0.0065(12) 0.0001(12)
C8 0.0199(14) 0.0224(16) 0.053(2) 0.0130(15) 0.0015(15) -0.0051(12)
C9 0.0253(15) 0.0153(14) 0.0442(19) 0.0040(13) -0.0134(15) -0.0046(12)
C10 0.0258(15) 0.0173(14) 0.0227(14) 0.0040(11) 0.0066(12) 0.0024(11)
C11 0.0352(17) 0.0248(16) 0.0198(14) 0.0058(12) 0.0065(13) 0.0096(13)
C12 0.0387(18) 0.0275(17) 0.0157(13) 0.0004(12) -0.0020(13) 0.0055(14)
C13 0.0282(15) 0.0159(14) 0.0319(16) 0.0034(12) 0.0116(13) 0.0048(12)
C14 0.0409(18) 0.0215(16) 0.0353(17) 0.0034(13) 0.0197(15) 0.0099(14)
C15 0.058(2) 0.0208(15) 0.0232(15) -0.0023(12) 0.0152(15) 0.0089(15)
C16 0.0238(14) 0.0164(13) 0.0166(13) -0.0004(11) 0.0054(11) 0.0016(11)
C17 0.0259(14) 0.0163(13) 0.0179(13) -0.0017(10) 0.0052(12) -0.0043(11)
C18 0.0222(13) 0.0170(13) 0.0153(12) -0.0024(10) 0.0046(11) -0.0047(11)
C19 0.0335(16) 0.0195(14) 0.0153(13) -0.0021(11) 0.0064(12) -0.0011(12)
C20 0.0345(16) 0.0196(14) 0.0222(14) -0.0001(11) 0.0158(13) 0.0002(12)
C21 0.0246(14) 0.0180(14) 0.0237(14) 0.0018(11) 0.0124(12) 0.0018(11)
C22 0.0246(15) 0.0240(15) 0.0217(14) 0.0069(12) 0.0075(12) 0.0019(12)
C23 0.0253(15) 0.0284(16) 0.0211(14) 0.0082(12) 0.0070(12) 0.0096(12)
C24 0.0207(14) 0.0266(15) 0.0184(13) 0.0004(12) 0.0021(11) 0.0066(12)
C25 0.0345(17) 0.044(2) 0.0175(14) 0.0075(13) 0.0049(13) -0.0001(15)
C26 0.0364(18) 0.043(2) 0.0176(14) -0.0093(13) 0.0085(13) -0.0031(15)
C27 0.0328(18) 0.060(2) 0.0260(16) -0.0108(16) 0.0118(14) 0.0166(17)
C28 0.0304(17) 0.069(3) 0.0262(16) -0.0093(17) 0.0164(15) -0.0116(17)
C29 0.049(2) 0.042(2) 0.0259(16) 0.0083(15) 0.0134(16) -0.0114(17)
C30 0.0421(19) 0.0382(19) 0.0205(15) 0.0106(14) 0.0015(14) -0.0009(15)
C31 0.053(2) 0.041(2) 0.0188(15) -0.0125(14) 0.0128(15) -0.0210(17)
C32 0.057(2) 0.0233(17) 0.0395(18) -0.0066(14) 0.0337(18) -0.0008(16)
C33 0.0341(17) 0.0291(17) 0.0271(15) -0.0009(13) 0.0166(13) 0.0015(14)
C34 0.0402(18) 0.0210(15) 0.0241(15) 0.0016(12) 0.0135(14) -0.0044(13)
B1 0.0350(19) 0.0175(16) 0.0179(15) -0.0042(12) -0.0042(14) 0.0029(14)
B2 0.0150(14) 0.0208(15) 0.0160(14) -0.0007(12) 0.0059(12) -0.0002(12)

loop_
_atom_type_symbol
_atom_type_description
_atom_type_scat_dispersion_real
_atom_type_scat_dispersion_imag
_atom_type_scat_source
C C 0.0033 0.0016
;
International Tables for Crystallography
(Vol. C, Tables 4.2.6.8 and 6.1.1.4)
;
H H 0.0000 0.0000
;
International Tables for Crystallography
(Vol. C, Table 6.1.1.4)
;
B B 0.0013 0.0007
;
International Tables for Crystallography
(Vol. C, Tables 4.2.6.8 and 6.1.1.4)
;
Cl Cl 0.1484 0.1585
;
International Tables for Crystallography
(Vol. C, Tables 4.2.6.8 and 6.1.1.4)
;
Co Co 0.3494 0.9721
;
International Tables for Crystallography
(Vol. C, Tables 4.2.6.8 and 6.1.1.4)
;
Dy Dy -0.1892 4.4098
;
International Tables for Crystallography
(Vol. C, Tables 4.2.6.8 and 6.1.1.4)
;
N N 0.0061 0.0033
;
International Tables for Crystallography
(Vol. C, Tables 4.2.6.8 and 6.1.1.4)
;
O O 0.0106 0.0060
;
International Tables for Crystallography
(Vol. C, Tables 4.2.6.8 and 6.1.1.4)
;

loop_
_geom_angle_atom_site_label_1
_geom_angle_atom_site_label_2
_geom_angle_atom_site_label_3
_geom_angle
_geom_angle_site_symmetry_1
_geom_angle_site_symmetry_3
O2 Dy1 O1 68.21(6) . .
O2 Dy1 N3 74.68(7) . .
O1 Dy1 N3 136.02(7) . .
O2 Dy1 N11 131.84(7) . .
O1 Dy1 N11 73.33(7) . .
N3 Dy1 N11 150.37(8) . .
O2 Dy1 N5 144.09(7) . .
O1 Dy1 N5 117.51(7) . .
N3 Dy1 N5 80.83(7) . .
N11 Dy1 N5 79.90(7) . .
O2 Dy1 N7 72.32(7) . .
O1 Dy1 N7 87.95(7) . .
N3 Dy1 N7 102.72(7) . .
N11 Dy1 N7 78.55(7) . .
N5 Dy1 N7 139.76(7) . .
O2 Dy1 N1 77.64(7) . .
O1 Dy1 N1 75.96(7) . .
N3 Dy1 N1 73.75(8) . .
N11 Dy1 N1 119.74(7) . .
N5 Dy1 N1 70.46(7) . .
N7 Dy1 N1 149.50(7) . .
O2 Dy1 N9 126.78(7) . .
O1 Dy1 N9 143.91(6) . .
N3 Dy1 N9 78.27(7) . .
N11 Dy1 N9 74.36(7) . .
N5 Dy1 N9 71.45(7) . .
N7 Dy1 N9 70.20(7) . .
N1 Dy1 N9 135.49(7) . .
C31 Co1 C27 130.77(15) . .
C31 Co1 C30 40.55(14) . .
C27 Co1 C30 108.10(15) . .
C31 Co1 C34 68.39(13) . .
C27 Co1 C34 115.56(15) . .
C30 Co1 C34 40.80(13) . .
C31 Co1 C32 40.55(15) . .
C27 Co1 C32 169.98(15) . .
C30 Co1 C32 68.24(14) . .
C34 Co1 C32 68.27(13) . .
C31 Co1 C28 108.11(14) . .
C27 Co1 C28 40.87(16) . .
C30 Co1 C28 115.05(15) . .
C34 Co1 C28 147.44(15) . .
C32 Co1 C28 131.17(15) . .
C31 Co1 C26 170.14(15) . .
C27 Co1 C26 40.74(13) . .
C30 Co1 C26 131.52(14) . .
C34 Co1 C26 109.18(13) . .
C32 Co1 C26 148.49(15) . .
C28 Co1 C26 68.45(14) . .
C31 Co1 C29 115.46(14) . .
C27 Co1 C29 68.56(16) . .
C30 Co1 C29 147.00(14) . .
C34 Co1 C29 171.22(14) . .
C32 Co1 C29 109.05(15) . .
C28 Co1 C29 40.52(15) . .
C26 Co1 C29 68.41(14) . .
C31 Co1 C33 68.71(14) . .
C27 Co1 C33 147.73(15) . .
C30 Co1 C33 68.70(14) . .
C34 Co1 C33 40.66(12) . .
C32 Co1 C33 40.89(13) . .
C28 Co1 C33 170.65(15) . .
C26 Co1 C33 116.15(13) . .
C29 Co1 C33 131.98(14) . .
C31 Co1 C25 147.95(15) . .
C27 Co1 C25 68.40(14) . .
C30 Co1 C25 170.94(14) . .
C34 Co1 C25 132.20(13) . .
C32 Co1 C25 116.62(15) . .
C28 Co1 C25 68.23(14) . .
C26 Co1 C25 40.53(13) . .
C29 Co1 C25 40.65(13) . .
C33 Co1 C25 109.47(13) . .
C1 O1 Dy1 118.82(16) . .
C2 O2 Dy1 119.35(16) . .
C7 N1 N2 105.7(2) . .
C7 N1 Dy1 131.71(19) . .
N2 N1 Dy1 122.55(17) . .
C9 N2 N1 109.6(3) . .
C9 N2 B1 129.7(3) . .
N1 N2 B1 120.7(2) . .
C10 N3 N4 106.1(2) . .
C10 N3 Dy1 128.65(18) . .
N4 N3 Dy1 123.92(16) . .
C12 N4 N3 109.3(2) . .
C12 N4 B1 128.7(2) . .
N3 N4 B1 120.7(2) . .
C13 N5 N6 105.8(2) . .
C13 N5 Dy1 129.60(19) . .
N6 N5 Dy1 119.19(16) . .
C15 N6 N5 109.0(2) . .
C15 N6 B1 129.2(3) . .
N5 N6 B1 121.7(2) . .
C16 N7 N8 105.7(2) . .
C16 N7 Dy1 131.36(17) . .
N8 N7 Dy1 122.67(16) . .
C18 N8 N7 109.7(2) . .
C18 N8 B2 126.6(2) . .
N7 N8 B2 122.2(2) . .
C19 N9 N10 105.0(2) . .
C19 N9 Dy1 132.32(19) . .
N10 N9 Dy1 122.20(15) . .
C21 N10 N9 110.6(2) . .
C21 N10 B2 128.5(2) . .
N9 N10 B2 120.9(2) . .
C22 N11 N12 106.3(2) . .
C22 N11 Dy1 129.96(18) . .
N12 N11 Dy1 123.69(16) . .
C24 N12 N11 109.7(2) . .
C24 N12 B2 127.9(2) . .
N11 N12 B2 122.2(2) . .
O1 C1 C6 125.6(2) . .
O1 C1 C2 115.5(2) . .
C6 C1 C2 118.9(2) . .
O2 C2 C3 124.9(2) . .
O2 C2 C1 115.3(2) . .
C3 C2 C1 119.9(2) . .
C2 C3 C4 123.2(2) . .
C2 C3 Cl1 117.9(2) . .
C4 C3 Cl1 118.7(2) . .
O3 C4 C3 125.9(3) . .
O3 C4 C5 117.0(2) . .
C3 C4 C5 117.1(2) . .
O4 C5 C6 124.5(3) . .
O4 C5 C4 117.8(2) . .
C6 C5 C4 117.8(2) . .
C1 C6 C5 122.6(2) . .
C1 C6 Cl2 119.4(2) . .
C5 C6 Cl2 117.7(2) . .
N1 C7 C8 111.1(3) . .
N1 C7 H7 124.4 . .
C8 C7 H7 124.4 . .
C9 C8 C7 104.7(3) . .
C9 C8 H8 127.6 . .
C7 C8 H8 127.6 . .
N2 C9 C8 108.9(3) . .
N2 C9 H9 125.6 . .
C8 C9 H9 125.6 . .
N3 C10 C11 111.0(3) . .
N3 C10 H10 124.5 . .
C11 C10 H10 124.5 . .
C12 C11 C10 104.5(3) . .
C12 C11 H11 127.8 . .
C10 C11 H11 127.8 . .
N4 C12 C11 109.1(3) . .
N4 C12 H12 125.4 . .
C11 C12 H12 125.4 . .
N5 C13 C14 111.8(3) . .
N5 C13 H13 124.1 . .
C14 C13 H13 124.1 . .
C15 C14 C13 104.1(3) . .
C15 C14 H14 128.0 . .
C13 C14 H14 128.0 . .
N6 C15 C14 109.4(3) . .
N6 C15 H15 125.3 . .
C14 C15 H15 125.3 . .
N7 C16 C17 111.5(2) . .
N7 C16 H16 124.3 . .
C17 C16 H16 124.3 . .
C18 C17 C16 104.4(2) . .
C18 C17 H17 127.8 . .
C16 C17 H17 127.8 . .
N8 C18 C17 108.8(2) . .
N8 C18 H18 125.6 . .
C17 C18 H18 125.6 . .
N9 C19 C20 111.0(3) . .
N9 C19 H19 124.5 . .
C20 C19 H19 124.5 . .
C21 C20 C19 105.3(3) . .
C21 C20 H20 127.4 . .
C19 C20 H20 127.4 . .
N10 C21 C20 108.0(3) . .
N10 C21 H21 126.0 . .
C20 C21 H21 126.0 . .
N11 C22 C23 110.8(3) . .
N11 C22 H22 124.6 . .
C23 C22 H22 124.6 . .
C24 C23 C22 104.7(2) . .
C24 C23 H23 127.7 . .
C22 C23 H23 127.7 . .
N12 C24 C23 108.5(3) . .
N12 C24 H24 125.8 . .
C23 C24 H24 125.8 . .
C26 C25 C29 108.2(3) . .
C26 C25 Co1 69.70(17) . .
C29 C25 Co1 69.65(17) . .
C26 C25 H25 125.9 . .
C29 C25 H25 125.9 . .
Co1 C25 H25 125.9 . .
C25 C26 C27 107.9(3) . .
C25 C26 Co1 69.76(18) . .
C27 C26 Co1 69.29(17) . .
C25 C26 H26 126.0 . .
C27 C26 H26 126.0 . .
Co1 C26 H26 126.0 . .
C26 C27 C28 107.9(3) . .
C26 C27 Co1 69.97(18) . .
C28 C27 Co1 69.83(19) . .
C26 C27 H27 126.1 . .
C28 C27 H27 126.1 . .
Co1 C27 H27 126.1 . .
C29 C28 C27 108.1(3) . .
C29 C28 Co1 69.82(19) . .
C27 C28 Co1 69.30(19) . .
C29 C28 H28 126.0 . .
C27 C28 H28 126.0 . .
Co1 C28 H28 126.0 . .
C28 C29 C25 107.9(3) . .
C28 C29 Co1 69.66(19) . .
C25 C29 Co1 69.71(18) . .
C28 C29 H29 126.1 . .
C25 C29 H29 126.1 . .
Co1 C29 H29 126.1 . .
C31 C30 C34 108.0(3) . .
C31 C30 Co1 69.70(18) . .
C34 C30 Co1 69.79(17) . .
C31 C30 H30 126.0 . .
C34 C30 H30 126.0 . .
Co1 C30 H30 126.0 . .
C30 C31 C32 108.2(3) . .
C30 C31 Co1 69.75(18) . .
C32 C31 Co1 69.96(18) . .
C30 C31 H31 125.9 . .
C32 C31 H31 125.9 . .
Co1 C31 H31 125.9 . .
C31 C32 C33 108.4(3) . .
C31 C32 Co1 69.49(18) . .
C33 C32 Co1 69.71(17) . .
C31 C32 H32 125.8 . .
C33 C32 H32 125.8 . .
Co1 C32 H32 125.8 . .
C34 C33 C32 107.1(3) . .
C34 C33 Co1 69.50(17) . .
C32 C33 Co1 69.41(18) . .
C34 C33 H33 126.4 . .
C32 C33 H33 126.4 . .
Co1 C33 H33 126.4 . .
C33 C34 C30 108.3(3) . .
C33 C34 Co1 69.84(17) . .
C30 C34 Co1 69.41(17) . .
C33 C34 H34 125.8 . .
C30 C34 H34 125.8 . .
Co1 C34 H34 125.8 . .
N2 B1 N6 109.4(2) . .
N2 B1 N4 108.9(2) . .
N6 B1 N4 110.6(3) . .
N2 B1 H1 109.3 . .
N6 B1 H1 109.3 . .
N4 B1 H1 109.3 . .
N8 B2 N10 107.8(2) . .
N8 B2 N12 112.5(2) . .
N10 B2 N12 108.6(2) . .
N8 B2 H2 109.3 . .
N10 B2 H2 109.3 . .
N12 B2 H2 109.3 . .

loop_
_geom_bond_atom_site_label_1
_geom_bond_atom_site_label_2
_geom_bond_distance
_geom_bond_site_symmetry_2
Dy1 O2 2.3148(18) .
Dy1 O1 2.3491(18) .
Dy1 N3 2.451(2) .
Dy1 N11 2.472(2) .
Dy1 N5 2.493(2) .
Dy1 N7 2.498(2) .
Dy1 N1 2.503(2) .
Dy1 N9 2.567(2) .
Co1 C31 2.029(3) .
Co1 C27 2.029(3) .
Co1 C30 2.030(3) .
Co1 C34 2.035(3) .
Co1 C32 2.035(3) .
Co1 C28 2.036(3) .
Co1 C26 2.039(3) .
Co1 C29 2.038(3) .
Co1 C33 2.039(3) .
Co1 C25 2.039(3) .
Cl1 C3 1.744(3) .
Cl2 C6 1.736(3) .
O1 C1 1.275(3) .
O2 C2 1.274(3) .
O3 C4 1.227(3) .
O4 C5 1.234(3) .
N1 C7 1.332(4) .
N1 N2 1.372(3) .
N2 C9 1.348(4) .
N2 B1 1.532(4) .
N3 C10 1.338(3) .
N3 N4 1.363(3) .
N4 C12 1.353(4) .
N4 B1 1.547(4) .
N5 C13 1.335(4) .
N5 N6 1.365(3) .
N6 C15 1.349(4) .
N6 B1 1.544(4) .
N7 C16 1.341(3) .
N7 N8 1.373(3) .
N8 C18 1.351(3) .
N8 B2 1.539(4) .
N9 C19 1.346(3) .
N9 N10 1.371(3) .
N10 C21 1.343(3) .
N10 B2 1.540(4) .
N11 C22 1.335(3) .
N11 N12 1.360(3) .
N12 C24 1.355(3) .
N12 B2 1.550(4) .
C1 C6 1.382(4) .
C1 C2 1.519(4) .
C2 C3 1.376(4) .
C3 C4 1.420(4) .
C4 C5 1.563(4) .
C5 C6 1.428(4) .
C7 C8 1.394(4) .
C7 H7 0.9500 .
C8 C9 1.364(5) .
C8 H8 0.9500 .
C9 H9 0.9500 .
C10 C11 1.392(4) .
C10 H10 0.9500 .
C11 C12 1.366(4) .
C11 H11 0.9500 .
C12 H12 0.9500 .
C13 C14 1.378(4) .
C13 H13 0.9500 .
C14 C15 1.370(5) .
C14 H14 0.9500 .
C15 H15 0.9500 .
C16 C17 1.390(4) .
C16 H16 0.9500 .
C17 C18 1.381(4) .
C17 H17 0.9500 .
C18 H18 0.9500 .
C19 C20 1.385(4) .
C19 H19 0.9500 .
C20 C21 1.375(4) .
C20 H20 0.9500 .
C21 H21 0.9500 .
C22 C23 1.396(4) .
C22 H22 0.9500 .
C23 C24 1.373(4) .
C23 H23 0.9500 .
C24 H24 0.9500 .
C25 C26 1.413(5) .
C25 C29 1.416(5) .
C25 H25 1.0000 .
C26 C27 1.416(5) .
C26 H26 1.0000 .
C27 C28 1.420(5) .
C27 H27 1.0000 .
C28 C29 1.411(5) .
C28 H28 1.0000 .
C29 H29 1.0000 .
C30 C31 1.407(5) .
C30 C34 1.417(5) .
C30 H30 1.0000 .
C31 C32 1.408(5) .
C31 H31 1.0000 .
C32 C33 1.423(5) .
C32 H32 1.0000 .
C33 C34 1.415(4) .
C33 H33 1.0000 .
C34 H34 1.0000 .
B1 H1 1.0000 .
B2 H2 1.0000 .

loop_
_geom_torsion_atom_site_label_1
_geom_torsion_atom_site_label_2
_geom_torsion_atom_site_label_3
_geom_torsion_atom_site_label_4
_geom_torsion
_geom_torsion_site_symmetry_1
_geom_torsion_site_symmetry_2
_geom_torsion_site_symmetry_3
_geom_torsion_site_symmetry_4
C7 N1 N2 C9 -0.1(3) . . . .
Dy1 N1 N2 C9 178.74(17) . . . .
C7 N1 N2 B1 177.9(2) . . . .
Dy1 N1 N2 B1 -3.3(3) . . . .
C10 N3 N4 C12 0.5(3) . . . .
Dy1 N3 N4 C12 168.3(2) . . . .
C10 N3 N4 B1 -167.7(3) . . . .
Dy1 N3 N4 B1 0.1(4) . . . .
C13 N5 N6 C15 -0.8(3) . . . .
Dy1 N5 N6 C15 155.6(2) . . . .
C13 N5 N6 B1 176.2(3) . . . .
Dy1 N5 N6 B1 -27.4(3) . . . .
C16 N7 N8 C18 -0.2(3) . . . .
Dy1 N7 N8 C18 174.27(16) . . . .
C16 N7 N8 B2 -167.1(2) . . . .
Dy1 N7 N8 B2 7.4(3) . . . .
C19 N9 N10 C21 0.3(3) . . . .
Dy1 N9 N10 C21 173.24(17) . . . .
C19 N9 N10 B2 179.3(2) . . . .
Dy1 N9 N10 B2 -7.8(3) . . . .
C22 N11 N12 C24 0.7(3) . . . .
Dy1 N11 N12 C24 179.05(17) . . . .
C22 N11 N12 B2 177.3(2) . . . .
Dy1 N11 N12 B2 -4.4(3) . . . .
Dy1 O1 C1 C6 -174.1(2) . . . .
Dy1 O1 C1 C2 6.8(3) . . . .
Dy1 O2 C2 C3 163.0(2) . . . .
Dy1 O2 C2 C1 -17.7(3) . . . .
O1 C1 C2 O2 7.0(3) . . . .
C6 C1 C2 O2 -172.1(2) . . . .
O1 C1 C2 C3 -173.7(2) . . . .
C6 C1 C2 C3 7.2(4) . . . .
O2 C2 C3 C4 174.0(2) . . . .
C1 C2 C3 C4 -5.2(4) . . . .
O2 C2 C3 Cl1 0.2(4) . . . .
C1 C2 C3 Cl1 -179.02(18) . . . .
C2 C3 C4 O3 -175.0(3) . . . .
Cl1 C3 C4 O3 -1.2(4) . . . .
C2 C3 C4 C5 3.9(4) . . . .
Cl1 C3 C4 C5 177.68(18) . . . .
O3 C4 C5 O4 -6.8(4) . . . .
C3 C4 C5 O4 174.3(2) . . . .
O3 C4 C5 C6 174.5(2) . . . .
C3 C4 C5 C6 -4.5(3) . . . .
O1 C1 C6 C5 172.7(3) . . . .
C2 C1 C6 C5 -8.3(4) . . . .
O1 C1 C6 Cl2 -1.8(4) . . . .
C2 C1 C6 Cl2 177.24(19) . . . .
O4 C5 C6 C1 -171.7(3) . . . .
C4 C5 C6 C1 7.0(4) . . . .
O4 C5 C6 Cl2 2.9(4) . . . .
C4 C5 C6 Cl2 -178.41(18) . . . .
N2 N1 C7 C8 0.0(3) . . . .
Dy1 N1 C7 C8 -178.62(18) . . . .
N1 C7 C8 C9 0.0(3) . . . .
N1 N2 C9 C8 0.1(3) . . . .
B1 N2 C9 C8 -177.7(3) . . . .
C7 C8 C9 N2 0.0(3) . . . .
N4 N3 C10 C11 -0.8(3) . . . .
Dy1 N3 C10 C11 -167.77(19) . . . .
N3 C10 C11 C12 0.7(4) . . . .
N3 N4 C12 C11 0.0(4) . . . .
B1 N4 C12 C11 166.9(3) . . . .
C10 C11 C12 N4 -0.4(4) . . . .
N6 N5 C13 C14 0.6(3) . . . .
Dy1 N5 C13 C14 -152.5(2) . . . .
N5 C13 C14 C15 -0.2(4) . . . .
N5 N6 C15 C14 0.7(4) . . . .
B1 N6 C15 C14 -176.0(3) . . . .
C13 C14 C15 N6 -0.3(4) . . . .
N8 N7 C16 C17 0.0(3) . . . .
Dy1 N7 C16 C17 -173.72(17) . . . .
N7 C16 C17 C18 0.1(3) . . . .
N7 N8 C18 C17 0.2(3) . . . .
B2 N8 C18 C17 166.4(2) . . . .
C16 C17 C18 N8 -0.2(3) . . . .
N10 N9 C19 C20 -0.7(3) . . . .
Dy1 N9 C19 C20 -172.67(18) . . . .
N9 C19 C20 C21 0.9(3) . . . .
N9 N10 C21 C20 0.3(3) . . . .
B2 N10 C21 C20 -178.6(3) . . . .
C19 C20 C21 N10 -0.7(3) . . . .
N12 N11 C22 C23 -1.0(3) . . . .
Dy1 N11 C22 C23 -179.24(19) . . . .
N11 C22 C23 C24 0.9(3) . . . .
N11 N12 C24 C23 -0.1(3) . . . .
B2 N12 C24 C23 -176.4(2) . . . .
C22 C23 C24 N12 -0.5(3) . . . .
C29 C25 C26 C27 0.2(4) . . . .
Co1 C25 C26 C27 -59.0(2) . . . .
C29 C25 C26 Co1 59.2(2) . . . .
C25 C26 C27 C28 -0.5(4) . . . .
Co1 C26 C27 C28 -59.8(2) . . . .
C25 C26 C27 Co1 59.3(2) . . . .
C26 C27 C28 C29 0.6(4) . . . .
Co1 C27 C28 C29 -59.2(2) . . . .
C26 C27 C28 Co1 59.9(2) . . . .
C27 C28 C29 C25 -0.5(4) . . . .
Co1 C28 C29 C25 -59.4(2) . . . .
C27 C28 C29 Co1 58.9(2) . . . .
C26 C25 C29 C28 0.2(4) . . . .
Co1 C25 C29 C28 59.4(2) . . . .
C26 C25 C29 Co1 -59.2(2) . . . .
C34 C30 C31 C32 0.1(4) . . . .
Co1 C30 C31 C32 59.6(2) . . . .
C34 C30 C31 Co1 -59.5(2) . . . .
C30 C31 C32 C33 -0.4(4) . . . .
Co1 C31 C32 C33 59.1(2) . . . .
C30 C31 C32 Co1 -59.5(2) . . . .
C31 C32 C33 C34 0.6(3) . . . .
Co1 C32 C33 C34 59.5(2) . . . .
C31 C32 C33 Co1 -58.9(2) . . . .
C32 C33 C34 C30 -0.5(3) . . . .
Co1 C33 C34 C30 58.9(2) . . . .
C32 C33 C34 Co1 -59.4(2) . . . .
C31 C30 C34 C33 0.3(4) . . . .
Co1 C30 C34 C33 -59.2(2) . . . .
C31 C30 C34 Co1 59.5(2) . . . .
C9 N2 B1 N6 -120.7(3) . . . .
N1 N2 B1 N6 61.7(3) . . . .
C9 N2 B1 N4 118.3(3) . . . .
N1 N2 B1 N4 -59.3(3) . . . .
C15 N6 B1 N2 132.4(3) . . . .
N5 N6 B1 N2 -43.9(3) . . . .
C15 N6 B1 N4 -107.6(3) . . . .
N5 N6 B1 N4 76.0(3) . . . .
C12 N4 B1 N2 -103.5(3) . . . .
N3 N4 B1 N2 62.1(3) . . . .
C12 N4 B1 N6 136.2(3) . . . .
N3 N4 B1 N6 -58.2(3) . . . .
C18 N8 B2 N10 -105.9(3) . . . .
N7 N8 B2 N10 58.6(3) . . . .
C18 N8 B2 N12 134.3(3) . . . .
N7 N8 B2 N12 -61.1(3) . . . .
C21 N10 B2 N8 121.8(3) . . . .
N9 N10 B2 N8 -56.9(3) . . . .
C21 N10 B2 N12 -116.0(3) . . . .
N9 N10 B2 N12 65.3(3) . . . .
C24 N12 B2 N8 -124.4(3) . . . .
N11 N12 B2 N8 59.7(3) . . . .
C24 N12 B2 N10 116.3(3) . . . .
N11 N12 B2 N10 -59.6(3) . . . .
